data_7243360
loop_
_publ_author_name
'Kowalik, Mateusz'
'Brzeski, Jakub'
'Gawro\'nska, Ma\/lgorzata'
'Kazimierczuk, Katarzyna'
'Makowski, Mariusz'

_publ_section_title
;
 Experimental and theoretical investigation of conformational states and
 noncovalent interactions in crystalline sulfonamides with a methoxyphenyl
 moiety
;
_journal_name_full CrystEngComm
_journal_paper_doi 10.1039/D1CE00869B
_journal_year 2021
_chemical_absolute_configuration unk
_chemical_formula_moiety 'C13  H14  N2  O3  S'
_chemical_formula_sum 'C13 H14 N2 O3 S'
_chemical_formula_weight 278.32
_chemical_name_systematic
;
 4-Amino-N-(3-methoxyphenyl)benzenesulfonamide
;
_space_group_IT_number 61
_space_group_name_Hall '-P 2ac 2ab'
_space_group_name_H-M_alt 'P b c a'
_symmetry_cell_setting orthorhombic
_symmetry_Int_Tables_number 61
_symmetry_space_group_name_Hall '-P 2ac 2ab'
_symmetry_space_group_name_H-M 'P b c a'
_atom_sites_solution_hydrogens mixed
_audit_conform_dict_location ftp://ftp.iucr.org/pub/cif_core.dic
_audit_conform_dict_name cif_core.dic
_audit_conform_dict_version 2.4
_audit_creation_date 2020-12-21
_audit_creation_method 'WinGX routine CIF_UPDATE'
_audit_update_record
;
2021-03-02 deposited with the CCDC.	2021-07-23 downloaded from the CCDC.
;
_cell_angle_alpha 90
_cell_angle_beta 90
_cell_angle_gamma 90
_cell_formula_units_Z 8
_cell_length_a 6.0734(4)
_cell_length_b 15.4472(10)
_cell_length_c 27.066(2)
_cell_measurement_reflns_used 4620
_cell_measurement_temperature 120(2)
_cell_measurement_theta_max 27.95
_cell_measurement_theta_min 2.67
_cell_measurement_wavelength 0.71073
_cell_volume 2539.3(3)
_computing_cell_refinement 'STOE X-AREA'
_computing_data_collection 'STOE X-AREA'
_computing_data_reduction 'STOE X-RED'
_computing_molecular_graphics 'Ortep for Windows (Farrugia, 2012)'
_computing_publication_material 'WinGX publication routines (Farrugia, 2012)'
_computing_structure_refinement 'SHELXL-2016/6 (Sheldrick, 2016)'
_computing_structure_solution 'SHELXT 2018/2 (Sheldrick, 2018)'
_diffrn_ambient_temperature 120(2)
_diffrn_detector 'image plate (34 cm diameter)'
_diffrn_detector_area_resol_mean 6.67
_diffrn_detector_type STOE
_diffrn_measured_fraction_theta_full 0.998
_diffrn_measured_fraction_theta_max 0.988
_diffrn_measurement_device '2-circle goniometer'
_diffrn_measurement_device_type 'STOE IPDS 2T'
_diffrn_measurement_method 'rotation method'
_diffrn_radiation_monochromator 'parabolic x-ray mirror'
_diffrn_radiation_probe x-ray
_diffrn_radiation_type MoK\a
_diffrn_radiation_wavelength 0.71073
_diffrn_reflns_av_R_equivalents 0.0288
_diffrn_reflns_av_unetI/netI 0.0111
_diffrn_reflns_Laue_measured_fraction_full 0.998
_diffrn_reflns_Laue_measured_fraction_max 0.988
_diffrn_reflns_limit_h_max 8
_diffrn_reflns_limit_h_min -8
_diffrn_reflns_limit_k_max 21
_diffrn_reflns_limit_k_min -20
_diffrn_reflns_limit_l_max 36
_diffrn_reflns_limit_l_min -37
_diffrn_reflns_number 32247
_diffrn_reflns_point_group_measured_fraction_full 0.998
_diffrn_reflns_point_group_measured_fraction_max 0.988
_diffrn_reflns_theta_full 25.242
_diffrn_reflns_theta_max 29.247
_diffrn_reflns_theta_min 2.637
_diffrn_source 'GeniX Mo, 0.05 x 0.05 mm2 microfocus'
_diffrn_standards_number 0
_exptl_absorpt_coefficient_mu 0.261
_exptl_absorpt_correction_type none
_exptl_crystal_colour colourless
_exptl_crystal_density_diffrn 1.456
_exptl_crystal_density_method 'not measured'
_exptl_crystal_description plate
_exptl_crystal_F_000 1168
_exptl_crystal_size_max 0.09
_exptl_crystal_size_mid 0.07
_exptl_crystal_size_min 0.05
_refine_diff_density_max 0.433
_refine_diff_density_min -0.364
_refine_diff_density_rms 0.05
_refine_ls_extinction_method none
_refine_ls_goodness_of_fit_ref 1.03
_refine_ls_hydrogen_treatment mixed
_refine_ls_matrix_type full
_refine_ls_number_constraints 0
_refine_ls_number_parameters 185
_refine_ls_number_reflns 3418
_refine_ls_number_restraints 0
_refine_ls_restrained_S_all 1.03
_refine_ls_R_factor_all 0.0357
_refine_ls_R_factor_gt 0.0312
_refine_ls_shift/su_max 0.001
_refine_ls_shift/su_mean 0
_refine_ls_structure_factor_coef Fsqd
_refine_ls_weighting_details 'w=1/[\s^2^(Fo^2^)+(0.0431P)^2^+1.4252P] where P=(Fo^2^+2Fc^2^)/3'
_refine_ls_weighting_scheme calc
_refine_ls_wR_factor_gt 0.0816
_refine_ls_wR_factor_ref 0.0852
_reflns_Friedel_coverage 0
_reflns_number_gt 3073
_reflns_number_total 3418
_reflns_threshold_expression 'I > 2\s(I)'
_cod_data_source_file d1ce00869b2.cif
_cod_data_source_block ug2_2020
_cod_database_code 7243360

loop_
_symmetry_equiv_pos_as_xyz
'x, y, z'
'-x+1/2, -y, z+1/2'
'-x, y+1/2, -z+1/2'
'x+1/2, -y+1/2, -z'
'-x, -y, -z'
'x-1/2, y, -z-1/2'
'x, -y-1/2, z-1/2'
'-x-1/2, y-1/2, z'

loop_
_atom_site_label
_atom_site_type_symbol
_atom_site_fract_x
_atom_site_fract_y
_atom_site_fract_z
_atom_site_U_iso_or_equiv
_atom_site_adp_type
_atom_site_occupancy
_atom_site_site_symmetry_order
_atom_site_calc_flag
_atom_site_refinement_flags_posn
_atom_site_refinement_flags_adp
_atom_site_refinement_flags_occupancy
_atom_site_disorder_assembly
_atom_site_disorder_group
C1 C 0.43254(18) 0.43963(7) 0.67788(4) 0.0165(2) Uani 1 1 d . . . . .
C2 C 0.63898(18) 0.45165(7) 0.69955(4) 0.0187(2) Uani 1 1 d . . . . .
H2 H 0.72038 0.403359 0.711338 0.022 Uiso 1 1 calc R U . . .
C3 C 0.72400(19) 0.53437(7) 0.70373(4) 0.0195(2) Uani 1 1 d . . . . .
H3 H 0.86383 0.542804 0.718703 0.023 Uiso 1 1 calc R U . . .
C4 C 0.60546(19) 0.60606(7) 0.68603(4) 0.0175(2) Uani 1 1 d . . . . .
C5 C 0.39949(19) 0.59271(7) 0.66376(4) 0.0194(2) Uani 1 1 d . . . . .
H5 H 0.318724 0.64067 0.651345 0.023 Uiso 1 1 calc R U . . .
C6 C 0.31327(18) 0.50985(7) 0.65980(4) 0.0184(2) Uani 1 1 d . . . . .
H6 H 0.173571 0.501033 0.644835 0.022 Uiso 1 1 calc R U . . .
C7 C 0.48780(18) 0.31609(7) 0.58195(4) 0.0168(2) Uani 1 1 d . . . . .
C8 C 0.68924(18) 0.30012(8) 0.55874(4) 0.0200(2) Uani 1 1 d . . . . .
H8 H 0.803347 0.270309 0.575676 0.024 Uiso 1 1 calc R U . . .
C9 C 0.7201(2) 0.32845(8) 0.51060(4) 0.0215(2) Uani 1 1 d . . . . .
H9 H 0.85589 0.316803 0.494486 0.026 Uiso 1 1 calc R U . . .
C10 C 0.5565(2) 0.37361(8) 0.48537(4) 0.0211(2) Uani 1 1 d . . . . .
H10 H 0.580142 0.393148 0.452519 0.025 Uiso 1 1 calc R U . . .
C11 C 0.35770(19) 0.38953(7) 0.50925(4) 0.0189(2) Uani 1 1 d . . . . .
C12 C 0.32156(18) 0.36014(7) 0.55754(4) 0.0181(2) Uani 1 1 d . . . . .
H12 H 0.184409 0.370316 0.573384 0.022 Uiso 1 1 calc R U . . .
C13 C 0.1990(2) 0.45896(9) 0.43883(4) 0.0272(3) Uani 1 1 d . . . . .
H13A H 0.219034 0.408049 0.417703 0.041 Uiso 1 1 calc R U . . .
H13B H 0.325176 0.497935 0.434938 0.041 Uiso 1 1 calc R U . . .
H13C H 0.063811 0.489268 0.429285 0.041 Uiso 1 1 calc R U . . .
N1 N 0.69409(18) 0.68914(7) 0.68928(4) 0.0215(2) Uani 1 1 d . . . . .
N2 N 0.45733(17) 0.28289(6) 0.63075(4) 0.01806(19) Uani 1 1 d . . . . .
O1 O 0.37532(15) 0.28789(5) 0.71848(3) 0.02276(18) Uani 1 1 d . . . . .
O2 O 0.09681(14) 0.34242(5) 0.65946(3) 0.02137(18) Uani 1 1 d . . . . .
O3 O 0.18315(14) 0.43224(6) 0.48916(3) 0.02447(19) Uani 1 1 d . . . . .
S1 S 0.32378(4) 0.33486(2) 0.67398(2) 0.01650(8) Uani 1 1 d . . . . .
H1B H 0.786(3) 0.6968(12) 0.7152(7) 0.037(5) Uiso 1 1 d . . . . .
H2A H 0.568(3) 0.2545(11) 0.6427(6) 0.030(4) Uiso 1 1 d . . . . .
H1A H 0.601(3) 0.7303(12) 0.6872(6) 0.032(4) Uiso 1 1 d . . . . .

loop_
_atom_site_aniso_label
_atom_site_aniso_U_11
_atom_site_aniso_U_22
_atom_site_aniso_U_33
_atom_site_aniso_U_23
_atom_site_aniso_U_13
_atom_site_aniso_U_12
C1 0.0190(5) 0.0158(5) 0.0148(5) -0.0009(4) 0.0013(4) 0.0004(4)
C2 0.0197(5) 0.0187(5) 0.0178(5) 0.0010(4) -0.0009(4) 0.0032(4)
C3 0.0186(5) 0.0222(5) 0.0177(5) -0.0012(4) -0.0010(4) 0.0004(4)
C4 0.0209(5) 0.0178(5) 0.0137(4) -0.0018(4) 0.0033(4) -0.0007(4)
C5 0.0214(5) 0.0172(5) 0.0198(5) 0.0001(4) -0.0014(4) 0.0031(4)
C6 0.0187(5) 0.0185(5) 0.0181(5) -0.0006(4) -0.0024(4) 0.0019(4)
C7 0.0203(5) 0.0142(4) 0.0158(5) -0.0017(4) 0.0008(4) -0.0014(4)
C8 0.0187(5) 0.0189(5) 0.0224(5) -0.0024(4) -0.0001(4) 0.0015(4)
C9 0.0198(5) 0.0230(5) 0.0216(5) -0.0038(4) 0.0044(4) -0.0008(4)
C10 0.0239(5) 0.0224(5) 0.0171(5) -0.0008(4) 0.0025(4) -0.0035(4)
C11 0.0207(5) 0.0178(5) 0.0182(5) -0.0004(4) -0.0015(4) -0.0011(4)
C12 0.0186(5) 0.0184(5) 0.0172(5) -0.0013(4) 0.0014(4) 0.0001(4)
C13 0.0344(7) 0.0289(6) 0.0183(5) 0.0033(5) -0.0038(5) 0.0014(5)
N1 0.0245(5) 0.0175(5) 0.0225(5) -0.0026(4) 0.0004(4) -0.0019(4)
N2 0.0218(5) 0.0160(4) 0.0163(4) 0.0002(3) 0.0006(3) 0.0033(4)
O1 0.0300(4) 0.0210(4) 0.0172(4) 0.0040(3) 0.0029(3) 0.0017(3)
O2 0.0178(4) 0.0221(4) 0.0243(4) 0.0001(3) 0.0020(3) -0.0018(3)
O3 0.0231(4) 0.0306(5) 0.0197(4) 0.0058(3) -0.0010(3) 0.0034(3)
S1 0.01892(14) 0.01529(13) 0.01529(13) 0.00088(9) 0.00198(9) 0.00006(9)

loop_
_atom_type_symbol
_atom_type_description
_atom_type_scat_dispersion_real
_atom_type_scat_dispersion_imag
_atom_type_scat_source
C C 0.0033 0.0016 'International Tables Vol C Tables 4.2.6.8 and 6.1.1.4'
H H 0 0 'International Tables Vol C Tables 4.2.6.8 and 6.1.1.4'
N N 0.0061 0.0033 'International Tables Vol C Tables 4.2.6.8 and 6.1.1.4'
O O 0.0106 0.006 'International Tables Vol C Tables 4.2.6.8 and 6.1.1.4'
S S 0.1246 0.1234 'International Tables Vol C Tables 4.2.6.8 and 6.1.1.4'

loop_
_geom_angle_atom_site_label_1
_geom_angle_atom_site_label_2
_geom_angle_atom_site_label_3
_geom_angle
_geom_angle_site_symmetry_1
_geom_angle_site_symmetry_3
_geom_angle_publ_flag
C6 C1 C2 120.72(10) . . ?
C6 C1 S1 120.15(9) . . ?
C2 C1 S1 119.13(8) . . ?
C3 C2 C1 119.49(10) . . ?
C3 C2 H2 120.3 . . ?
C1 C2 H2 120.3 . . ?
C2 C3 C4 120.61(11) . . ?
C2 C3 H3 119.7 . . ?
C4 C3 H3 119.7 . . ?
N1 C4 C5 120.42(10) . . ?
N1 C4 C3 120.40(11) . . ?
C5 C4 C3 119.15(10) . . ?
C6 C5 C4 120.35(10) . . ?
C6 C5 H5 119.8 . . ?
C4 C5 H5 119.8 . . ?
C5 C6 C1 119.67(10) . . ?
C5 C6 H6 120.2 . . ?
C1 C6 H6 120.2 . . ?
C12 C7 C8 120.69(10) . . ?
C12 C7 N2 121.52(10) . . ?
C8 C7 N2 117.75(10) . . ?
C9 C8 C7 119.02(11) . . ?
C9 C8 H8 120.5 . . ?
C7 C8 H8 120.5 . . ?
C8 C9 C10 121.46(11) . . ?
C8 C9 H9 119.3 . . ?
C10 C9 H9 119.3 . . ?
C11 C10 C9 118.68(11) . . ?
C11 C10 H10 120.7 . . ?
C9 C10 H10 120.7 . . ?
O3 C11 C10 125.14(10) . . ?
O3 C11 C12 114.05(10) . . ?
C10 C11 C12 120.80(11) . . ?
C7 C12 C11 119.34(10) . . ?
C7 C12 H12 120.3 . . ?
C11 C12 H12 120.3 . . ?
O3 C13 H13A 109.5 . . ?
O3 C13 H13B 109.5 . . ?
H13A C13 H13B 109.5 . . ?
O3 C13 H13C 109.5 . . ?
H13A C13 H13C 109.5 . . ?
H13B C13 H13C 109.5 . . ?
C4 N1 H1B 114.1(12) . . ?
C4 N1 H1A 115.1(12) . . ?
H1B N1 H1A 111.4(17) . . ?
C7 N2 S1 123.34(8) . . ?
C7 N2 H2A 115.4(11) . . ?
S1 N2 H2A 111.5(11) . . ?
C11 O3 C13 117.96(10) . . ?
O2 S1 O1 118.53(5) . . ?
O2 S1 N2 108.66(5) . . ?
O1 S1 N2 104.08(5) . . ?
O2 S1 C1 107.64(5) . . ?
O1 S1 C1 109.46(5) . . ?
N2 S1 C1 108.05(5) . . ?

loop_
_geom_bond_atom_site_label_1
_geom_bond_atom_site_label_2
_geom_bond_distance
_geom_bond_site_symmetry_2
_geom_bond_publ_flag
C1 C6 1.3931(15) . ?
C1 C2 1.3967(15) . ?
C1 S1 1.7511(11) . ?
C2 C3 1.3828(16) . ?
C2 H2 0.95 . ?
C3 C4 1.4051(16) . ?
C3 H3 0.95 . ?
C4 N1 1.3944(15) . ?
C4 C5 1.4038(16) . ?
C5 C6 1.3870(16) . ?
C5 H5 0.95 . ?
C6 H6 0.95 . ?
C7 C12 1.3853(15) . ?
C7 C8 1.3972(15) . ?
C7 N2 1.4289(14) . ?
C8 C9 1.3872(16) . ?
C8 H8 0.95 . ?
C9 C10 1.3931(17) . ?
C9 H9 0.95 . ?
C10 C11 1.3913(16) . ?
C10 H10 0.95 . ?
C11 O3 1.3618(14) . ?
C11 C12 1.4008(15) . ?
C12 H12 0.95 . ?
C13 O3 1.4267(14) . ?
C13 H13A 0.98 . ?
C13 H13B 0.98 . ?
C13 H13C 0.98 . ?
N1 H1B 0.904(19) . ?
N1 H1A 0.853(19) . ?
N2 S1 1.6344(10) . ?
N2 H2A 0.865(18) . ?
O1 S1 1.4405(9) . ?
O2 S1 1.4382(9) . ?

loop_
_geom_hbond_atom_site_label_D
_geom_hbond_atom_site_label_H
_geom_hbond_atom_site_label_A
_geom_hbond_distance_DH
_geom_hbond_distance_HA
_geom_hbond_distance_DA
_geom_hbond_angle_DHA
_geom_hbond_site_symmetry_A
C12 H12 O2 0.95 2.43 3.0899(14) 126.6 .
N1 H1B O1 0.904(19) 2.484(19) 2.9559(13) 113.0(14) 3_656
N1 H1B O1 0.904(19) 2.493(19) 3.1289(14) 127.7(15) 8_765
N2 H2A N1 0.865(18) 2.167(18) 3.0148(15) 166.4(16) 8_755
N1 H1A O2 0.853(19) 2.237(19) 3.0626(14) 162.8(16) 8_665
C12 H12 O2 0.95 2.43 3.0899(14) 126.6 .
N1 H1B O1 0.904(19) 2.484(19) 2.9559(13) 113.0(14) 3_656
N1 H1B O1 0.904(19) 2.493(19) 3.1289(14) 127.7(15) 8_765
N2 H2A N1 0.865(18) 2.167(18) 3.0148(15) 166.4(16) 8_755
N1 H1A O2 0.853(19) 2.237(19) 3.0626(14) 162.8(16) 8_665

loop_
_geom_torsion_atom_site_label_1
_geom_torsion_atom_site_label_2
_geom_torsion_atom_site_label_3
_geom_torsion_atom_site_label_4
_geom_torsion
_geom_torsion_site_symmetry_1
_geom_torsion_site_symmetry_2
_geom_torsion_site_symmetry_3
_geom_torsion_site_symmetry_4
_geom_torsion_publ_flag
C6 C1 C2 C3 0.97(16) . . . . ?
S1 C1 C2 C3 -178.63(9) . . . . ?
C1 C2 C3 C4 -0.52(17) . . . . ?
C2 C3 C4 N1 -178.51(10) . . . . ?
C2 C3 C4 C5 -0.30(17) . . . . ?
N1 C4 C5 C6 178.90(11) . . . . ?
C3 C4 C5 C6 0.69(16) . . . . ?
C4 C5 C6 C1 -0.25(17) . . . . ?
C2 C1 C6 C5 -0.59(17) . . . . ?
S1 C1 C6 C5 179.01(9) . . . . ?
C12 C7 C8 C9 -0.51(17) . . . . ?
N2 C7 C8 C9 177.35(10) . . . . ?
C7 C8 C9 C10 1.13(17) . . . . ?
C8 C9 C10 C11 -0.59(17) . . . . ?
C9 C10 C11 O3 -179.59(11) . . . . ?
C9 C10 C11 C12 -0.58(17) . . . . ?
C8 C7 C12 C11 -0.62(16) . . . . ?
N2 C7 C12 C11 -178.40(10) . . . . ?
O3 C11 C12 C7 -179.70(10) . . . . ?
C10 C11 C12 C7 1.18(17) . . . . ?
C12 C7 N2 S1 -39.58(15) . . . . ?
C8 C7 N2 S1 142.58(9) . . . . ?
C10 C11 O3 C13 3.58(17) . . . . ?
C12 C11 O3 C13 -175.50(10) . . . . ?
C7 N2 S1 O2 65.08(10) . . . . ?
C7 N2 S1 O1 -167.73(9) . . . . ?
C7 N2 S1 C1 -51.43(10) . . . . ?
C6 C1 S1 O2 -10.68(11) . . . . ?
C2 C1 S1 O2 168.93(8) . . . . ?
C6 C1 S1 O1 -140.77(9) . . . . ?
C2 C1 S1 O1 38.84(10) . . . . ?
C6 C1 S1 N2 106.50(10) . . . . ?
C2 C1 S1 N2 -73.90(10) . . . . ?
